data_7214542
loop_
_publ_author_name
'Banerjee, Subhabrata'
'Dastidar, Parthasarathi'

_publ_section_title
;
 Studying fluorous interactions in a series of coordination compounds
 derived from mono-pyridyl ligands equipped with hydrogen bonding
 functionality: exploiting anion&#x22EF;\pF interaction in separating
 ClO4&#x2212; anion from a competing mixture of anions
;
_journal_issue 45
_journal_name_full CrystEngComm
_journal_page_first 9415
_journal_paper_doi 10.1039/c3ce40359a
_journal_volume 15
_journal_year 2013
_chemical_formula_sum 'C48 H45 Cu N12 O15 S'
_chemical_formula_weight 1137.56
_chemical_name_systematic
;
?
;
_space_group_IT_number 85
_symmetry_cell_setting tetragonal
_symmetry_space_group_name_Hall '-P 4a'
_symmetry_space_group_name_H-M 'P 4/n :2'
_atom_sites_solution_hydrogens geom
_atom_sites_solution_primary direct
_atom_sites_solution_secondary difmap
_audit_creation_method SHELXL-97
_cell_angle_alpha 90.00
_cell_angle_beta 90.00
_cell_angle_gamma 90.00
_cell_formula_units_Z 2
_cell_length_a 17.8802(14)
_cell_length_b 17.8802(14)
_cell_length_c 8.4406(9)
_cell_measurement_temperature 298(2)
_cell_volume 2698.5(4)
_computing_cell_refinement 'Bruker Apex II'
_computing_data_collection 'Bruker Apex II'
_computing_data_reduction SAINT
_computing_molecular_graphics 'Mercury 2.4'
_computing_publication_material Shelxl-97
_computing_structure_refinement 'SHELXL-97 (Sheldrick, 2008)'
_computing_structure_solution 'SHELXS-97 (Sheldrick, 2008)'
_diffrn_ambient_temperature 298(2)
_diffrn_detector_area_resol_mean 3
_diffrn_measured_fraction_theta_full 0.999
_diffrn_measured_fraction_theta_max 0.999
_diffrn_measurement_device_type 'Bruker Apex II'
_diffrn_measurement_method 'Omega scan'
_diffrn_radiation_monochromator graphite
_diffrn_radiation_source 'fine-focus sealed tube'
_diffrn_radiation_type MoK\a
_diffrn_radiation_wavelength 0.71073
_diffrn_reflns_av_R_equivalents 0.0659
_diffrn_reflns_av_sigmaI/netI 0.0269
_diffrn_reflns_limit_h_max 20
_diffrn_reflns_limit_h_min -20
_diffrn_reflns_limit_k_max 20
_diffrn_reflns_limit_k_min -20
_diffrn_reflns_limit_l_max 9
_diffrn_reflns_limit_l_min -9
_diffrn_reflns_number 27596
_diffrn_reflns_theta_full 24.19
_diffrn_reflns_theta_max 24.19
_diffrn_reflns_theta_min 1.61
_exptl_absorpt_coefficient_mu 0.520
_exptl_absorpt_correction_T_max 0.9261
_exptl_absorpt_correction_T_min 0.8596
_exptl_absorpt_correction_type multi-scan
_exptl_absorpt_process_details sadabs
_exptl_crystal_colour green
_exptl_crystal_density_diffrn 1.385
_exptl_crystal_density_method 'not measured'
_exptl_crystal_description block
_exptl_crystal_F_000 1164
_exptl_crystal_size_max 0.30
_exptl_crystal_size_mid 0.24
_exptl_crystal_size_min 0.15
_refine_diff_density_max 1.711
_refine_diff_density_min -0.877
_refine_diff_density_rms 0.124
_refine_ls_extinction_method none
_refine_ls_goodness_of_fit_ref 1.160
_refine_ls_hydrogen_treatment constr
_refine_ls_matrix_type full
_refine_ls_number_parameters 190
_refine_ls_number_reflns 2172
_refine_ls_number_restraints 0
_refine_ls_restrained_S_all 1.160
_refine_ls_R_factor_all 0.0847
_refine_ls_R_factor_gt 0.0784
_refine_ls_shift/su_max 0.812
_refine_ls_shift/su_mean 0.053
_refine_ls_structure_factor_coef Fsqd
_refine_ls_weighting_details 'calc w=1/[\s^2^(Fo^2^)+(0.1094P)^2^+16.7802P] where P=(Fo^2^+2Fc^2^)/3'
_refine_ls_weighting_scheme calc
_refine_ls_wR_factor_gt 0.2371
_refine_ls_wR_factor_ref 0.2412
_reflns_number_gt 1943
_reflns_number_total 2172
_reflns_threshold_expression >2sigma(I)
_cod_data_source_file c3ce40359a.txt
_cod_data_source_block y_CC9
_cod_original_sg_symbol_H-M P4/n
_cod_database_code 7214542

loop_
_symmetry_equiv_pos_as_xyz
'x, y, z'
'-x+1/2, -y+1/2, z'
'-y+1/2, x, z'
'y, -x+1/2, z'
'-x, -y, -z'
'x-1/2, y-1/2, -z'
'y-1/2, -x, -z'
'-y, x-1/2, -z'

loop_
_atom_site_label
_atom_site_type_symbol
_atom_site_fract_x
_atom_site_fract_y
_atom_site_fract_z
_atom_site_U_iso_or_equiv
_atom_site_adp_type
_atom_site_occupancy
_atom_site_symmetry_multiplicity
_atom_site_calc_flag
_atom_site_refinement_flags
Cu1 Cu 0.2500 0.2500 0.27148(17) 0.0203(5) Uani 1 4 d S
S1 S 0.7500 0.2500 0.5000 0.0211(7) Uani 1 4 d S
N1 N 0.2672(2) 0.3631(3) 0.2642(6) 0.0221(11) Uani 1 1 d .
C2 C 0.2392(3) 0.4081(3) 0.3751(8) 0.0244(13) Uani 1 1 d .
H2 H 0.2120 0.3872 0.4579 0.029 Uiso 1 1 calc R
C3 C 0.2490(3) 0.4852(3) 0.3716(8) 0.0251(13) Uani 1 1 d .
C4 C 0.2860(3) 0.5157(3) 0.2431(8) 0.0299(14) Uani 1 1 d .
H4 H 0.2917 0.5672 0.2352 0.036 Uiso 1 1 calc R
C5 C 0.3141(3) 0.4699(3) 0.1275(8) 0.0312(15) Uani 1 1 d .
H5 H 0.3387 0.4900 0.0403 0.037 Uiso 1 1 calc R
C6 C 0.3054(3) 0.3935(3) 0.1421(8) 0.0271(13) Uani 1 1 d .
H6 H 0.3263 0.3623 0.0661 0.033 Uiso 1 1 calc R
N7 N 0.2224(3) 0.5353(3) 0.4886(6) 0.0292(12) Uani 1 1 d .
H7 H 0.2219 0.5821 0.4644 0.035 Uiso 1 1 calc R
C8 C 0.1978(4) 0.5167(3) 0.6342(8) 0.0311(15) Uani 1 1 d .
O9 O 0.1984(3) 0.4519(3) 0.6866(6) 0.0499(14) Uani 1 1 d .
N10 N 0.1743(3) 0.5765(3) 0.7204(6) 0.0292(12) Uani 1 1 d .
H10 H 0.1737 0.6193 0.6737 0.035 Uiso 1 1 calc R
C11 C 0.1506(3) 0.5745(3) 0.8797(8) 0.0294(14) Uani 1 1 d .
C12 C 0.1135(4) 0.5146(4) 0.9472(9) 0.0360(16) Uani 1 1 d .
H12 H 0.1050 0.4714 0.8883 0.043 Uiso 1 1 calc R
C13 C 0.0893(4) 0.5188(4) 1.1013(10) 0.0450(18) Uani 1 1 d .
H13 H 0.0649 0.4781 1.1464 0.054 Uiso 1 1 calc R
C14 C 0.1005(4) 0.5827(4) 1.1907(9) 0.0413(17) Uani 1 1 d .
H14 H 0.0831 0.5854 1.2944 0.050 Uiso 1 1 calc R
C15 C 0.1382(4) 0.6427(4) 1.1233(9) 0.0373(17) Uani 1 1 d .
H15 H 0.1469 0.6856 1.1829 0.045 Uiso 1 1 calc R
C16 C 0.1625(3) 0.6392(3) 0.9708(8) 0.0288(14) Uani 1 1 d .
H16 H 0.1872 0.6799 0.9265 0.035 Uiso 1 1 calc R
O17 O 0.2500 0.2500 0.5452(11) 0.0278(18) Uani 1 4 d S
H17 H 0.2169 0.2778 0.5776 0.042 Uiso 0.25 1 calc PR
O18 O 0.7234(2) 0.3125(2) 0.5997(6) 0.0342(11) Uani 1 1 d .
O19A O 0.1477(5) 0.3117(5) 0.7517(11) 0.083(3) Uani 0.85 1 d P
O19B O 0.0895(15) 0.3471(18) 0.759(4) 0.036(7) Uani 0.15 1 d P
O20 O 0.2500 0.2500 0.9696(11) 0.035(2) Uani 1 4 d S
O21 O 0.9724(11) 0.5436(11) 0.504(2) 0.041(5) Uiso 0.25 1 d P

loop_
_atom_site_aniso_label
_atom_site_aniso_U_11
_atom_site_aniso_U_22
_atom_site_aniso_U_33
_atom_site_aniso_U_23
_atom_site_aniso_U_13
_atom_site_aniso_U_12
Cu1 0.0119(5) 0.0119(5) 0.0371(9) 0.000 0.000 0.000
S1 0.0131(8) 0.0131(8) 0.0373(17) 0.000 0.000 0.000
N1 0.014(2) 0.016(2) 0.037(3) -0.001(2) -0.001(2) -0.0007(19)
C2 0.018(3) 0.018(3) 0.038(4) 0.001(2) 0.001(2) -0.001(2)
C3 0.019(3) 0.015(3) 0.041(4) -0.001(2) -0.001(3) 0.002(2)
C4 0.027(3) 0.017(3) 0.046(4) 0.001(3) 0.004(3) -0.005(2)
C5 0.027(3) 0.021(3) 0.046(4) 0.003(3) 0.007(3) -0.002(2)
C6 0.022(3) 0.020(3) 0.039(4) 0.001(3) 0.003(3) -0.002(2)
N7 0.033(3) 0.011(2) 0.044(3) 0.002(2) 0.008(2) 0.001(2)
C8 0.035(3) 0.016(3) 0.042(4) 0.000(3) -0.001(3) -0.002(2)
O9 0.085(4) 0.020(2) 0.045(3) 0.000(2) 0.013(3) 0.005(2)
N10 0.031(3) 0.016(2) 0.040(3) -0.001(2) 0.001(2) 0.001(2)
C11 0.019(3) 0.019(3) 0.051(4) -0.003(3) -0.008(3) 0.002(2)
C12 0.038(4) 0.026(3) 0.044(4) -0.005(3) 0.002(3) -0.001(3)
C13 0.038(4) 0.029(4) 0.068(5) 0.008(3) -0.004(4) -0.006(3)
C14 0.041(4) 0.041(4) 0.042(4) -0.001(3) -0.001(3) 0.009(3)
C15 0.031(3) 0.024(3) 0.057(5) 0.001(3) -0.017(3) 0.003(3)
C16 0.025(3) 0.022(3) 0.039(4) 0.000(3) -0.005(3) 0.003(2)
O17 0.022(3) 0.022(3) 0.038(5) 0.000 0.000 0.000
O18 0.025(2) 0.024(2) 0.054(3) -0.011(2) 0.006(2) -0.0009(17)
O19A 0.079(6) 0.074(6) 0.096(7) 0.005(5) 0.000(5) 0.004(5)
O19B 0.019(14) 0.047(18) 0.043(17) -0.009(14) 0.000(12) 0.029(13)
O20 0.032(3) 0.032(3) 0.043(5) 0.000 0.000 0.000

loop_
_atom_type_symbol
_atom_type_description
_atom_type_scat_dispersion_real
_atom_type_scat_dispersion_imag
_atom_type_scat_source
C C 0.0033 0.0016 'International Tables Vol C Tables 4.2.6.8 and 6.1.1.4'
H H 0.0000 0.0000 'International Tables Vol C Tables 4.2.6.8 and 6.1.1.4'
N N 0.0061 0.0033 'International Tables Vol C Tables 4.2.6.8 and 6.1.1.4'
O O 0.0106 0.0060 'International Tables Vol C Tables 4.2.6.8 and 6.1.1.4'
S S 0.1246 0.1234 'International Tables Vol C Tables 4.2.6.8 and 6.1.1.4'
Cu Cu 0.3201 1.2651 'International Tables Vol C Tables 4.2.6.8 and 6.1.1.4'

loop_
_geom_angle_atom_site_label_1
_geom_angle_atom_site_label_2
_geom_angle_atom_site_label_3
_geom_angle
_geom_angle_site_symmetry_1
_geom_angle_site_symmetry_3
N1 Cu1 N1 89.948(9) 2 4
N1 Cu1 N1 89.948(10) 2 3
N1 Cu1 N1 176.5(3) 4 3
N1 Cu1 N1 176.5(3) 2 .
N1 Cu1 N1 89.949(9) 4 .
N1 Cu1 N1 89.947(9) 3 .
N1 Cu1 O17 91.73(15) 2 .
N1 Cu1 O17 91.73(15) 4 .
N1 Cu1 O17 91.73(15) 3 .
N1 Cu1 O17 91.73(15) . .
O18 S1 O18 110.6(4) 8_656 7_666
O18 S1 O18 108.93(19) 8_656 2_655
O18 S1 O18 108.93(19) 7_666 2_655
O18 S1 O18 108.93(19) 8_656 .
O18 S1 O18 108.93(19) 7_666 .
O18 S1 O18 110.6(4) 2_655 .
C2 N1 C6 118.8(5) . .
C2 N1 Cu1 121.3(4) . .
C6 N1 Cu1 119.8(4) . .
N1 C2 C3 122.5(6) . .
N1 C2 H2 118.8 . .
C3 C2 H2 118.8 . .
C4 C3 C2 117.9(6) . .
C4 C3 N7 117.3(5) . .
C2 C3 N7 124.8(6) . .
C5 C4 C3 120.0(6) . .
C5 C4 H4 120.0 . .
C3 C4 H4 120.0 . .
C4 C5 C6 119.1(6) . .
C4 C5 H5 120.5 . .
C6 C5 H5 120.5 . .
N1 C6 C5 121.6(6) . .
N1 C6 H6 119.2 . .
C5 C6 H6 119.2 . .
C8 N7 C3 126.1(5) . .
C8 N7 H7 116.9 . .
C3 N7 H7 116.9 . .
O9 C8 N7 123.6(6) . .
O9 C8 N10 123.1(6) . .
N7 C8 N10 113.3(5) . .
C8 N10 C11 125.6(5) . .
C8 N10 H10 117.2 . .
C11 N10 H10 117.2 . .
C12 C11 C16 119.0(6) . .
C12 C11 N10 123.8(6) . .
C16 C11 N10 117.1(6) . .
C13 C12 C11 119.9(6) . .
C13 C12 H12 120.0 . .
C11 C12 H12 120.0 . .
C12 C13 C14 121.1(7) . .
C12 C13 H13 119.5 . .
C14 C13 H13 119.5 . .
C13 C14 C15 119.0(7) . .
C13 C14 H14 120.5 . .
C15 C14 H14 120.5 . .
C16 C15 C14 120.5(7) . .
C16 C15 H15 119.8 . .
C14 C15 H15 119.8 . .
C15 C16 C11 120.5(6) . .
C15 C16 H16 119.7 . .
C11 C16 H16 119.7 . .
Cu1 O17 H17 109.5 . .

loop_
_geom_bond_atom_site_label_1
_geom_bond_atom_site_label_2
_geom_bond_distance
_geom_bond_site_symmetry_2
Cu1 N1 2.046(5) 2
Cu1 N1 2.046(5) 4
Cu1 N1 2.046(5) 3
Cu1 N1 2.046(5) .
Cu1 O17 2.310(9) .
S1 O18 1.478(4) 8_656
S1 O18 1.478(4) 7_666
S1 O18 1.478(4) 2_655
S1 O18 1.478(4) .
N1 C2 1.334(8) .
N1 C6 1.351(8) .
C2 C3 1.390(8) .
C2 H2 0.9300 .
C3 C4 1.382(9) .
C3 N7 1.415(8) .
C4 C5 1.369(9) .
C4 H4 0.9300 .
C5 C6 1.380(8) .
C5 H5 0.9300 .
C6 H6 0.9300 .
N7 C8 1.348(9) .
N7 H7 0.8600 .
C8 O9 1.240(8) .
C8 N10 1.360(8) .
N10 C11 1.410(9) .
N10 H10 0.8600 .
C11 C12 1.384(9) .
C11 C16 1.405(9) .
C12 C13 1.373(11) .
C12 H12 0.9300 .
C13 C14 1.384(10) .
C13 H13 0.9300 .
C14 C15 1.389(10) .
C14 H14 0.9300 .
C15 C16 1.360(10) .
C15 H15 0.9300 .
C16 H16 0.9300 .
O17 H17 0.8200 .
O19A O19B 1.22(3) .

loop_
_geom_hbond_atom_site_label_D
_geom_hbond_atom_site_label_H
_geom_hbond_atom_site_label_A
_geom_hbond_distance_DH
_geom_hbond_distance_HA
_geom_hbond_distance_DA
_geom_hbond_angle_DHA
_geom_hbond_site_symmetry_A
N10 H10 O18 0.86 1.98 2.827(7) 168.3 3
N7 H7 O18 0.86 2.19 2.982(6) 152.8 5_666
